data_4070583
loop_
_publ_author_name
'Wells, Kyle D.'
'Ferguson, Michael J.'
'McDonald, Robert'
'Cowie, Martin'

_publ_section_title
;
 A-Frame Complexes of Dirhodium Bridged by Dicarbene and Diphosphine
 Ligands
;
_journal_issue 4
_journal_name_full Organometallics
_journal_page_first 691
_journal_paper_doi 10.1021/om7007937
_journal_volume 27
_journal_year 2008
_chemical_formula_moiety 'C14 H14 Br2 N4 O4 Rh2'
_chemical_formula_sum 'C14 H14 Br2 N4 O4 Rh2'
_chemical_formula_weight 667.93
_chemical_name_systematic
;

  ?

;
_space_group_IT_number 14
_symmetry_cell_setting monoclinic
_symmetry_space_group_name_Hall '-P 2ybc'
_symmetry_space_group_name_H-M 'P 1 21/c 1'
_atom_sites_solution_hydrogens geom
_atom_sites_solution_primary direct
_atom_sites_solution_secondary difmap
_audit_creation_method 'manual editing of SHELXL template'
_cell_angle_alpha 90.00
_cell_angle_beta 93.176(2)
_cell_angle_gamma 90.00
_cell_formula_units_Z 4
_cell_length_a 12.8695(13)
_cell_length_b 13.7270(14)
_cell_length_c 11.6622(12)
_cell_measurement_reflns_used 5164
_cell_measurement_temperature 193(2)
_cell_measurement_theta_max 26.37
_cell_measurement_theta_min 2.29
_cell_volume 2057.1(4)
_computing_cell_refinement 'Bruker SAINT (Bruker, 1997)'
_computing_data_collection 'Bruker SMART (Bruker, 1997)'
_computing_data_reduction 'Bruker SAINT (Bruker, 1997)'
_computing_molecular_graphics 'Bruker SHELXTL (Bruker, 1997)'
_computing_publication_material 'Bruker SHELXTL (Bruker, 1997)'
_computing_structure_refinement 'SHELXL-97 (Sheldrick, 1997)'
_computing_structure_solution 'SHELXS-97 (Sheldrick, 1990)'
_diffrn_ambient_temperature 193(2)
_diffrn_detector_area_resol_mean 8.192
_diffrn_measured_fraction_theta_full 1.000
_diffrn_measured_fraction_theta_max 1.000
_diffrn_measurement_device_type 'Bruker PLATFORM diffractometer/SMART 1000 CCD area detector'
_diffrn_measurement_method '\w scans'
_diffrn_radiation_monochromator graphite
_diffrn_radiation_source 'fine-focus sealed tube'
_diffrn_radiation_type MoK\a
_diffrn_radiation_wavelength 0.71073
_diffrn_reflns_av_R_equivalents 0.0262
_diffrn_reflns_av_sigmaI/netI 0.0224
_diffrn_reflns_limit_h_max 16
_diffrn_reflns_limit_h_min -16
_diffrn_reflns_limit_k_max 17
_diffrn_reflns_limit_k_min -17
_diffrn_reflns_limit_l_max 14
_diffrn_reflns_limit_l_min -14
_diffrn_reflns_number 15552
_diffrn_reflns_theta_full 26.38
_diffrn_reflns_theta_max 26.38
_diffrn_reflns_theta_min 2.17
_diffrn_standards_decay_% 0
_diffrn_standards_interval_time 0
_diffrn_standards_number 0
_exptl_absorpt_coefficient_mu 5.514
_exptl_absorpt_correction_T_max 0.4861
_exptl_absorpt_correction_T_min 0.2261
_exptl_absorpt_correction_type multi-scan
_exptl_absorpt_process_details 'SADABS (Sheldrick, 1996)'
_exptl_crystal_colour yellow
_exptl_crystal_density_diffrn 2.157
_exptl_crystal_density_method 'not measured'
_exptl_crystal_description block
_exptl_crystal_F_000 1272
_exptl_crystal_size_max 0.35
_exptl_crystal_size_mid 0.24
_exptl_crystal_size_min 0.13
_refine_diff_density_max 0.687
_refine_diff_density_min -0.356
_refine_diff_density_rms 0.077
_refine_ls_extinction_method none
_refine_ls_goodness_of_fit_ref 1.039
_refine_ls_hydrogen_treatment constr
_refine_ls_matrix_type full
_refine_ls_number_parameters 237
_refine_ls_number_reflns 4212
_refine_ls_number_restraints 0
_refine_ls_restrained_S_all 1.039
_refine_ls_R_factor_all 0.0276
_refine_ls_R_factor_gt 0.0223
_refine_ls_shift/su_max 0.010
_refine_ls_shift/su_mean 0.000
_refine_ls_structure_factor_coef Fsqd
_refine_ls_weighting_details 'calc w=1/[\s^2^(Fo^2^)+(0.0310P)^2^+0.9531P] where P=(Fo^2^+2Fc^2^)/3'
_refine_ls_weighting_scheme calc
_refine_ls_wR_factor_gt 0.0555
_refine_ls_wR_factor_ref 0.0578
_reflns_number_gt 3717
_reflns_number_total 4212
_reflns_threshold_expression I>2\s(I)
_cod_data_source_file om7007937-file001.cif
_cod_data_source_block 4c
_cod_depositor_comments
;
The following automatic conversions were performed:

'_symmetry_cell_setting' value 'Monoclinic' changed to 'monoclinic'
according to /home/saulius/struct/CIF-dictionaries/cif_core.dic
dictionary named 'cif_core.dic' version 2.4.1 from 2010-06-29.

Automatic conversion script
Id: cif_fix_values 1715 2011-07-08 13:25:40Z adriana 
;
_cod_original_sg_symbol_H-M 'P 21/c'
_cod_database_code 4070583

loop_
_symmetry_equiv_pos_as_xyz
'x, y, z'
'-x, y+1/2, -z+1/2'
'-x, -y, -z'
'x, -y-1/2, z-1/2'

loop_
_atom_site_label
_atom_site_type_symbol
_atom_site_fract_x
_atom_site_fract_y
_atom_site_fract_z
_atom_site_U_iso_or_equiv
_atom_site_adp_type
_atom_site_occupancy
_atom_site_symmetry_multiplicity
_atom_site_calc_flag
_atom_site_refinement_flags
Rh1 Rh 0.261905(16) 0.459102(15) 0.122051(18) 0.03141(7) Uani 1 1 d .
Rh2 Rh 0.233768(16) 0.425160(15) 0.718877(18) 0.03115(7) Uani 1 1 d .
Br1 Br 0.42178(2) 0.55674(2) 0.15892(3) 0.04968(9) Uani 1 1 d .
Br2 Br 0.08982(2) 0.54567(2) 0.70927(3) 0.04496(9) Uani 1 1 d .
O1 O 0.38231(19) 0.31505(16) -0.01567(18) 0.0521(5) Uani 1 1 d .
O2 O 0.0671(2) 0.3448(2) 0.0856(2) 0.0813(9) Uani 1 1 d .
O3 O 0.09609(18) 0.28307(17) 0.8384(2) 0.0559(6) Uani 1 1 d .
O4 O 0.40547(17) 0.28051(16) 0.72263(19) 0.0511(5) Uani 1 1 d .
N11 N 0.17318(16) 0.53787(15) 0.34186(19) 0.0304(5) Uani 1 1 d .
N13 N 0.15934(17) 0.64469(16) 0.2088(2) 0.0354(5) Uani 1 1 d .
N21 N 0.34546(17) 0.51896(16) 0.52195(19) 0.0334(5) Uani 1 1 d .
N23 N 0.36591(17) 0.60670(17) 0.6733(2) 0.0377(5) Uani 1 1 d .
C1 C 0.3377(2) 0.3709(2) 0.0321(2) 0.0374(6) Uani 1 1 d .
C2 C 0.1412(3) 0.3892(3) 0.0992(3) 0.0493(8) Uani 1 1 d .
C3 C 0.1467(2) 0.3372(2) 0.7945(2) 0.0396(6) Uani 1 1 d .
C4 C 0.3412(2) 0.3370(2) 0.7217(2) 0.0361(6) Uani 1 1 d .
C10 C 0.1978(2) 0.44813(19) 0.4044(2) 0.0364(6) Uani 1 1 d .
H10A H 0.1787 0.3917 0.3547 0.044 Uiso 1 1 calc R
H10B H 0.1555 0.4448 0.4727 0.044 Uiso 1 1 calc R
C12 C 0.19058(19) 0.55268(18) 0.2305(2) 0.0314(6) Uani 1 1 d .
C14 C 0.1230(2) 0.6873(2) 0.3067(3) 0.0408(7) Uani 1 1 d .
H14 H 0.0968 0.7516 0.3132 0.049 Uiso 1 1 calc R
C15 C 0.1318(2) 0.6202(2) 0.3903(2) 0.0378(6) Uani 1 1 d .
H15 H 0.1133 0.6278 0.4675 0.045 Uiso 1 1 calc R
C16 C 0.1624(3) 0.6924(2) 0.0975(3) 0.0471(7) Uani 1 1 d .
H16A H 0.1792 0.6443 0.0392 0.056 Uiso 1 1 calc R
H16B H 0.2158 0.7434 0.1014 0.056 Uiso 1 1 calc R
H16C H 0.0944 0.7215 0.0770 0.056 Uiso 1 1 calc R
C20 C 0.3121(2) 0.44111(19) 0.4428(2) 0.0378(6) Uani 1 1 d .
H20A H 0.3252 0.3774 0.4807 0.045 Uiso 1 1 calc R
H20B H 0.3543 0.4438 0.3744 0.045 Uiso 1 1 calc R
C22 C 0.3229(2) 0.52253(19) 0.6333(2) 0.0326(6) Uani 1 1 d .
C24 C 0.4135(2) 0.6555(2) 0.5870(3) 0.0454(7) Uani 1 1 d .
H24 H 0.4487 0.7162 0.5937 0.054 Uiso 1 1 calc R
C25 C 0.4007(2) 0.6009(2) 0.4919(3) 0.0420(7) Uani 1 1 d .
H25 H 0.4247 0.6155 0.4183 0.050 Uiso 1 1 calc R
C26 C 0.3641(2) 0.6398(2) 0.7918(3) 0.0503(8) Uani 1 1 d .
H26A H 0.2989 0.6192 0.8241 0.060 Uiso 1 1 calc R
H26B H 0.3689 0.7111 0.7941 0.060 Uiso 1 1 calc R
H26C H 0.4231 0.6116 0.8369 0.060 Uiso 1 1 calc R

loop_
_atom_site_aniso_label
_atom_site_aniso_U_11
_atom_site_aniso_U_22
_atom_site_aniso_U_33
_atom_site_aniso_U_23
_atom_site_aniso_U_13
_atom_site_aniso_U_12
Rh1 0.03097(12) 0.03093(12) 0.03242(12) -0.00170(8) 0.00251(8) -0.00061(8)
Rh2 0.03128(12) 0.02847(11) 0.03342(12) 0.00030(8) -0.00077(8) -0.00013(8)
Br1 0.03416(16) 0.04929(18) 0.0664(2) -0.00869(15) 0.00969(14) -0.00889(13)
Br2 0.03302(16) 0.03512(16) 0.0672(2) 0.00023(13) 0.00739(14) 0.00277(11)
O1 0.0682(15) 0.0460(13) 0.0437(12) -0.0010(10) 0.0169(10) 0.0109(11)
O2 0.0576(15) 0.111(2) 0.0773(18) -0.0446(17) 0.0222(13) -0.0411(16)
O3 0.0557(14) 0.0512(13) 0.0619(14) 0.0141(12) 0.0129(11) -0.0039(11)
O4 0.0495(13) 0.0467(13) 0.0556(14) -0.0109(10) -0.0116(10) 0.0146(11)
N11 0.0278(11) 0.0284(11) 0.0349(12) -0.0018(9) -0.0005(9) -0.0020(9)
N13 0.0323(12) 0.0311(12) 0.0426(13) 0.0034(10) 0.0003(10) 0.0020(9)
N21 0.0297(11) 0.0297(11) 0.0404(13) 0.0035(9) -0.0013(9) 0.0031(9)
N23 0.0269(11) 0.0332(12) 0.0524(14) -0.0060(11) -0.0026(10) -0.0041(9)
C1 0.0438(16) 0.0376(15) 0.0309(14) 0.0030(12) 0.0041(12) 0.0007(13)
C2 0.0477(18) 0.060(2) 0.0405(17) -0.0190(15) 0.0096(14) -0.0092(16)
C3 0.0404(15) 0.0381(15) 0.0399(16) 0.0037(12) -0.0009(12) 0.0022(13)
C4 0.0390(15) 0.0385(15) 0.0298(13) -0.0024(11) -0.0058(11) -0.0015(12)
C10 0.0465(16) 0.0291(13) 0.0336(14) -0.0009(11) 0.0016(12) -0.0078(11)
C12 0.0246(12) 0.0308(13) 0.0386(15) 0.0005(11) -0.0011(11) -0.0016(10)
C14 0.0375(15) 0.0319(14) 0.0528(18) -0.0070(13) 0.0018(13) 0.0050(12)
C15 0.0389(15) 0.0343(14) 0.0403(15) -0.0104(12) 0.0022(12) -0.0013(12)
C16 0.0495(18) 0.0401(16) 0.0518(18) 0.0130(14) 0.0045(14) 0.0074(13)
C20 0.0453(16) 0.0306(14) 0.0374(15) 0.0012(11) 0.0026(12) 0.0081(12)
C22 0.0265(13) 0.0291(13) 0.0414(15) 0.0003(11) -0.0041(11) 0.0024(10)
C24 0.0313(14) 0.0352(15) 0.069(2) 0.0049(15) 0.0014(14) -0.0066(12)
C25 0.0321(15) 0.0391(16) 0.0556(19) 0.0108(14) 0.0084(13) -0.0028(12)
C26 0.0428(17) 0.0484(18) 0.059(2) -0.0161(15) -0.0042(14) -0.0056(14)

loop_
_atom_type_symbol
_atom_type_description
_atom_type_scat_dispersion_real
_atom_type_scat_dispersion_imag
_atom_type_scat_source
C C 0.0033 0.0016 'International Tables Vol C Tables 4.2.6.8 and 6.1.1.4'
H H 0.0000 0.0000 'International Tables Vol C Tables 4.2.6.8 and 6.1.1.4'
N N 0.0061 0.0033 'International Tables Vol C Tables 4.2.6.8 and 6.1.1.4'
O O 0.0106 0.0060 'International Tables Vol C Tables 4.2.6.8 and 6.1.1.4'
Br Br -0.2901 2.4595 'International Tables Vol C Tables 4.2.6.8 and 6.1.1.4'
Rh Rh -1.1178 0.9187 'International Tables Vol C Tables 4.2.6.8 and 6.1.1.4'

loop_
_geom_angle_atom_site_label_1
_geom_angle_atom_site_label_2
_geom_angle_atom_site_label_3
_geom_angle
C2 Rh1 C1 92.47(13)
C2 Rh1 C12 90.74(12)
C1 Rh1 C12 174.85(11)
C2 Rh1 Br1 177.83(9)
C1 Rh1 Br1 89.62(9)
C12 Rh1 Br1 87.13(7)
C4 Rh2 C3 92.03(12)
C4 Rh2 C22 89.87(11)
C3 Rh2 C22 177.71(11)
C4 Rh2 Br2 178.33(9)
C3 Rh2 Br2 89.23(9)
C22 Rh2 Br2 88.84(7)
C12 N11 C15 111.0(2)
C12 N11 C10 124.6(2)
C15 N11 C10 124.3(2)
C12 N13 C14 110.6(2)
C12 N13 C16 124.6(2)
C14 N13 C16 124.9(2)
C22 N21 C25 110.8(2)
C22 N21 C20 124.3(2)
C25 N21 C20 124.8(2)
C22 N23 C24 110.7(2)
C22 N23 C26 124.4(2)
C24 N23 C26 124.8(2)
O1 C1 Rh1 175.8(2)
O2 C2 Rh1 179.1(4)
O3 C3 Rh2 178.4(3)
O4 C4 Rh2 178.0(3)
N11 C10 C20 112.4(2)
N13 C12 N11 105.0(2)
N13 C12 Rh1 127.6(2)
N11 C12 Rh1 127.12(18)
C15 C14 N13 106.9(2)
C14 C15 N11 106.4(2)
N21 C20 C10 112.7(2)
N21 C22 N23 104.9(2)
N21 C22 Rh2 126.89(19)
N23 C22 Rh2 128.1(2)
C25 C24 N23 107.0(2)
C24 C25 N21 106.6(3)

loop_
_geom_bond_atom_site_label_1
_geom_bond_atom_site_label_2
_geom_bond_distance
Rh1 C2 1.832(3)
Rh1 C1 1.906(3)
Rh1 C12 2.054(3)
Rh1 Br1 2.4732(4)
Rh2 C4 1.836(3)
Rh2 C3 1.898(3)
Rh2 C22 2.055(3)
Rh2 Br2 2.4815(4)
O1 C1 1.124(3)
O2 C2 1.137(4)
O3 C3 1.129(3)
O4 C4 1.134(3)
N11 C12 1.346(3)
N11 C15 1.383(3)
N11 C10 1.458(3)
N13 C12 1.345(3)
N13 C14 1.387(4)
N13 C16 1.456(4)
N21 C22 1.348(3)
N21 C25 1.386(3)
N21 C20 1.461(3)
N23 C22 1.353(3)
N23 C24 1.380(4)
N23 C26 1.457(4)
C10 C20 1.517(4)
C14 C15 1.341(4)
C24 C25 1.341(4)

loop_
_geom_torsion_atom_site_label_1
_geom_torsion_atom_site_label_2
_geom_torsion_atom_site_label_3
_geom_torsion_atom_site_label_4
_geom_torsion
C2 Rh1 C1 O1 -73(4)
C12 Rh1 C1 O1 55(4)
Br1 Rh1 C1 O1 106(4)
C1 Rh1 C2 O2 56(18)
C12 Rh1 C2 O2 -120(18)
Br1 Rh1 C2 O2 -109(18)
C4 Rh2 C3 O3 -30(10)
C22 Rh2 C3 O3 116(9)
Br2 Rh2 C3 O3 149(10)
C3 Rh2 C4 O4 42(7)
C22 Rh2 C4 O4 -136(7)
Br2 Rh2 C4 O4 -97(8)
C12 N11 C10 C20 80.0(3)
C15 N11 C10 C20 -98.0(3)
C14 N13 C12 N11 0.2(3)
C16 N13 C12 N11 -179.2(2)
C14 N13 C12 Rh1 -174.62(19)
C16 N13 C12 Rh1 6.0(4)
C15 N11 C12 N13 -0.3(3)
C10 N11 C12 N13 -178.5(2)
C15 N11 C12 Rh1 174.57(18)
C10 N11 C12 Rh1 -3.6(4)
C2 Rh1 C12 N13 -105.7(2)
C1 Rh1 C12 N13 125.8(12)
Br1 Rh1 C12 N13 74.7(2)
C2 Rh1 C12 N11 80.5(2)
C1 Rh1 C12 N11 -48.0(13)
Br1 Rh1 C12 N11 -99.1(2)
C12 N13 C14 C15 -0.1(3)
C16 N13 C14 C15 179.3(3)
N13 C14 C15 N11 -0.1(3)
C12 N11 C15 C14 0.3(3)
C10 N11 C15 C14 178.5(2)
C22 N21 C20 C10 75.3(3)
C25 N21 C20 C10 -101.9(3)
N11 C10 C20 N21 61.9(3)
C25 N21 C22 N23 -1.0(3)
C20 N21 C22 N23 -178.5(2)
C25 N21 C22 Rh2 175.27(19)
C20 N21 C22 Rh2 -2.2(4)
C24 N23 C22 N21 0.8(3)
C26 N23 C22 N21 -177.9(2)
C24 N23 C22 Rh2 -175.37(19)
C26 N23 C22 Rh2 5.9(4)
C4 Rh2 C22 N21 75.0(2)
C3 Rh2 C22 N21 -71(3)
Br2 Rh2 C22 N21 -104.0(2)
C4 Rh2 C22 N23 -109.7(2)
C3 Rh2 C22 N23 104(3)
Br2 Rh2 C22 N23 71.4(2)
C22 N23 C24 C25 -0.4(3)
C26 N23 C24 C25 178.4(3)
N23 C24 C25 N21 -0.2(3)
C22 N21 C25 C24 0.8(3)
C20 N21 C25 C24 178.3(2)
